data_2223186
loop_
_publ_author_name
'Zheng, Chang-Zheng'
'Ji, Chang-You'
'Chang, Xiu-Li'
'Zhang, Chao-Hua'
'Xiang, Yang-Guang'

_publ_section_title {<i>N</i>'-[(<i>E</i>)-(5-Bromo-2-oxidophenyl)(phenyl)methylene]benzohydrazidato}pyridinecopper(II)
_journal_coeditor_code RK2158
_journal_issue 9
_journal_name_full 'Acta Crystallographica Section E'
_journal_page_first m1047
_journal_paper_doi 10.1107/S1600536809030463
_journal_volume 65
_journal_year 2009
_chemical_formula_iupac '[Cu (C20 H13 Br N2 O2) (C5 H5 N)]'
_chemical_formula_moiety 'C25 H18 Br Cu N3 O2'
_chemical_formula_sum 'C25 H18 Br Cu N3 O2'
_chemical_formula_weight 535.87
_chemical_melting_point 330
_chemical_name_systematic
{<i>N</i>'-[(<i>E</i>)-(5-Bromo-2-oxidophenyl)(phenyl)methylene]benzohydrazidato}pyridinecopper(II)
_space_group_IT_number 14
_symmetry_cell_setting monoclinic
_symmetry_space_group_name_Hall '-P 2ybc'
_symmetry_space_group_name_H-M 'P 1 21/c 1'
_atom_sites_solution_hydrogens geom
_atom_sites_solution_primary direct
_atom_sites_solution_secondary difmap
_audit_creation_method SHELXL97
_cell_angle_alpha 90.00
_cell_angle_beta 108.521(2)
_cell_angle_gamma 90.00
_cell_formula_units_Z 8
_cell_length_a 22.655(2)
_cell_length_b 10.6514(10)
_cell_length_c 19.3388(19)
_cell_measurement_reflns_used 5857
_cell_measurement_temperature 295(2)
_cell_measurement_theta_max 26.21
_cell_measurement_theta_min 2.21
_cell_volume 4424.9(7)
_computing_cell_refinement 'SAINT (Bruker, 2005)'
_computing_data_collection 'APEX2 (Bruker, 2005)'
_computing_data_reduction 'SAINT (Bruker, 2005)'
_computing_molecular_graphics 'SHELXTL (Sheldrick, 2008)'
_computing_publication_material 'SHELXTL (Sheldrick, 2008)'
_computing_structure_refinement 'SHELXL97 (Sheldrick, 2008)'
_computing_structure_solution 'SHELXS97 (Sheldrick, 2008)'
_diffrn_ambient_temperature 295(2)
_diffrn_measured_fraction_theta_full 0.999
_diffrn_measured_fraction_theta_max 0.999
_diffrn_measurement_device_type 'Bruker APEXII CCD area-detector'
_diffrn_measurement_method '\f and \w'
_diffrn_radiation_monochromator graphite
_diffrn_radiation_source 'fine-focus sealed tube'
_diffrn_radiation_type MoK\a
_diffrn_radiation_wavelength 0.71073
_diffrn_reflns_av_R_equivalents 0.0291
_diffrn_reflns_av_sigmaI/netI 0.0348
_diffrn_reflns_limit_h_max 26
_diffrn_reflns_limit_h_min -26
_diffrn_reflns_limit_k_max 12
_diffrn_reflns_limit_k_min -12
_diffrn_reflns_limit_l_max 18
_diffrn_reflns_limit_l_min -23
_diffrn_reflns_number 22878
_diffrn_reflns_theta_full 25.05
_diffrn_reflns_theta_max 25.05
_diffrn_reflns_theta_min 0.95
_exptl_absorpt_coefficient_mu 2.821
_exptl_absorpt_correction_T_max 0.8058
_exptl_absorpt_correction_T_min 0.6610
_exptl_absorpt_correction_type multi-scan
_exptl_absorpt_process_details '(SADABS; Bruker, 2005)'
_exptl_crystal_colour blue
_exptl_crystal_density_diffrn 1.609
_exptl_crystal_density_method 'not measured'
_exptl_crystal_description block
_exptl_crystal_F_000 2152
_exptl_crystal_size_max 0.16
_exptl_crystal_size_mid 0.12
_exptl_crystal_size_min 0.08
_refine_diff_density_max 0.459
_refine_diff_density_min -0.573
_refine_ls_extinction_method none
_refine_ls_goodness_of_fit_ref 1.085
_refine_ls_hydrogen_treatment constr
_refine_ls_matrix_type full
_refine_ls_number_parameters 577
_refine_ls_number_reflns 7831
_refine_ls_number_restraints 0
_refine_ls_restrained_S_all 1.085
_refine_ls_R_factor_all 0.0575
_refine_ls_R_factor_gt 0.0336
_refine_ls_shift/su_max 0.001
_refine_ls_shift/su_mean 0.000
_refine_ls_structure_factor_coef Fsqd
_refine_ls_weighting_details 'calc w=1/[\s^2^(Fo^2^)+(0.0541P)^2^] where P=(Fo^2^+2Fc^2^)/3'
_refine_ls_weighting_scheme calc
_refine_ls_wR_factor_gt 0.0849
_refine_ls_wR_factor_ref 0.0997
_reflns_number_gt 5740
_reflns_number_total 7831
_reflns_threshold_expression I>2\s(I)
_cod_data_source_file rk2158.cif
_cod_data_source_block I
_cod_depositor_comments
;
The following automatic conversions were performed:
'_symmetry_cell_setting' value 'Monoclinic' changed to 'monoclinic'
according to '/home/saulius/struct/CIF-dictionaries/cif_core.dic'
dictionary named 'cif_core.dic' version 2.4.1 from 2010-06-29.

Automatic conversion script
Id: cif_fix_enum 1527 2010-12-29 10:47:43Z saulius 

The following automatic conversions were performed:

'_symmetry_cell_setting' value 'Monoclinic' changed to 'monoclinic'
according to /home/saulius/struct/CIF-dictionaries/cif_core.dic
dictionary named 'cif_core.dic' version 2.4.1 from 2010-06-29.

Automatic conversion script
Id: cif_fix_values 1715 2011-07-08 13:25:40Z adriana 
;
_cod_original_sg_symbol_H-M 'P 21/c'
_cod_database_code 2223186
_cod_database_fobs_code 2223186

loop_
_symmetry_equiv_pos_as_xyz
'x, y, z'
'-x, y+1/2, -z+1/2'
'-x, -y, -z'
'x, -y-1/2, z-1/2'

loop_
_atom_site_type_symbol
_atom_site_label
_atom_site_fract_x
_atom_site_fract_y
_atom_site_fract_z
_atom_site_U_iso_or_equiv
_atom_site_adp_type
_atom_site_calc_flag
_atom_site_refinement_flags
_atom_site_occupancy
_atom_site_disorder_assembly
_atom_site_disorder_group
Cu Cu1 0.448059(18) 0.58286(3) 0.36047(2) 0.04049(12) Uani d . 1 . .
Cu Cu2 0.06456(2) 0.19326(4) 0.09827(2) 0.04655(13) Uani d . 1 . .
Br Br1 0.756186(18) 0.42943(4) 0.61827(2) 0.06374(14) Uani d . 1 . .
Br Br2 0.08695(2) -0.23047(4) -0.19252(2) 0.06763(14) Uani d . 1 . .
O O1 0.51513(10) 0.65304(19) 0.43260(13) 0.0470(6) Uani d . 1 . .
O O2 0.37982(10) 0.4965(2) 0.29422(12) 0.0442(5) Uani d . 1 . .
O O3 0.03949(12) 0.1747(2) -0.00216(13) 0.0574(7) Uani d . 1 . .
O O4 0.09937(12) 0.2097(2) 0.20165(13) 0.0561(6) Uani d . 1 . .
N N1 0.44828(13) 0.3300(2) 0.32130(15) 0.0437(7) Uani d . 1 . .
N N2 0.48543(12) 0.4188(2) 0.36919(14) 0.0386(6) Uani d . 1 . .
N N3 0.14631(13) 0.0215(3) 0.18986(14) 0.0469(7) Uani d . 1 . .
N N4 0.11394(12) 0.0421(3) 0.11583(14) 0.0423(7) Uani d . 1 . .
N N5 0.40778(13) 0.7504(2) 0.33205(15) 0.0424(7) Uani d . 1 . .
N N6 0.01464(13) 0.3501(3) 0.08826(16) 0.0467(7) Uani d . 1 . .
C C1 0.56516(15) 0.5958(3) 0.47237(17) 0.0364(7) Uani d . 1 . .
C C2 0.57943(14) 0.4665(3) 0.46661(17) 0.0376(7) Uani d . 1 . .
C C3 0.63679(15) 0.4215(3) 0.51111(18) 0.0417(8) Uani d . 1 . .
H H3 0.6471 0.3381 0.5066 0.050 Uiso calc R 1 . .
C C4 0.67815(14) 0.4958(3) 0.56095(18) 0.0433(8) Uani d . 1 . .
C C5 0.66359(17) 0.6198(3) 0.56923(19) 0.0475(9) Uani d . 1 . .
H H5 0.6912 0.6703 0.6039 0.057 Uiso calc R 1 . .
C C6 0.60845(16) 0.6672(3) 0.52612(19) 0.0449(8) Uani d . 1 . .
H H6 0.5990 0.7505 0.5325 0.054 Uiso calc R 1 . .
C C7 0.53780(15) 0.3801(3) 0.41444(18) 0.0375(7) Uani d . 1 . .
C C8 0.55608(14) 0.2454(3) 0.41456(18) 0.0373(8) Uani d . 1 . .
C C9 0.57715(17) 0.1986(3) 0.3606(2) 0.0530(9) Uani d . 1 . .
H H9 0.5779 0.2498 0.3219 0.064 Uiso calc R 1 . .
C C10 0.59715(18) 0.0761(4) 0.3635(2) 0.0638(11) Uani d . 1 . .
H H10 0.6121 0.0455 0.3271 0.077 Uiso calc R 1 . .
C C11 0.59528(18) -0.0013(4) 0.4196(2) 0.0613(11) Uani d . 1 . .
H H11 0.6090 -0.0840 0.4215 0.074 Uiso calc R 1 . .
C C12 0.5731(2) 0.0446(3) 0.4724(2) 0.0658(11) Uani d . 1 . .
H H12 0.5711 -0.0074 0.5102 0.079 Uiso calc R 1 . .
C C13 0.55368(17) 0.1672(3) 0.4700(2) 0.0507(9) Uani d . 1 . .
H H13 0.5388 0.1975 0.5064 0.061 Uiso calc R 1 . .
C C14 0.44054(18) 0.8571(3) 0.3428(2) 0.0542(10) Uani d . 1 . .
H H14 0.4836 0.8525 0.3629 0.065 Uiso calc R 1 . .
C C15 0.4137(2) 0.9730(3) 0.3254(2) 0.0645(11) Uani d . 1 . .
H H15 0.4380 1.0453 0.3342 0.077 Uiso calc R 1 . .
C C16 0.3504(2) 0.9803(4) 0.2948(2) 0.0681(12) Uani d . 1 . .
H H16 0.3308 1.0579 0.2835 0.082 Uiso calc R 1 . .
C C17 0.31676(19) 0.8725(4) 0.2812(2) 0.0644(11) Uani d . 1 . .
H H17 0.2739 0.8753 0.2586 0.077 Uiso calc R 1 . .
C C18 0.34619(17) 0.7597(3) 0.3008(2) 0.0539(10) Uani d . 1 . .
H H18 0.3224 0.6867 0.2921 0.065 Uiso calc R 1 . .
C C19 0.39589(15) 0.3824(3) 0.28524(18) 0.0390(8) Uani d . 1 . .
C C20 0.35050(15) 0.3070(3) 0.22877(18) 0.0396(8) Uani d . 1 . .
C C21 0.36878(18) 0.2208(3) 0.1867(2) 0.0511(9) Uani d . 1 . .
H H21 0.4109 0.2065 0.1947 0.061 Uiso calc R 1 . .
C C22 0.3249(2) 0.1554(4) 0.1325(2) 0.0626(11) Uani d . 1 . .
H H22 0.3375 0.0977 0.1040 0.075 Uiso calc R 1 . .
C C23 0.2631(2) 0.1753(4) 0.1210(2) 0.0632(11) Uani d . 1 . .
H H23 0.2337 0.1313 0.0844 0.076 Uiso calc R 1 . .
C C24 0.24391(18) 0.2598(4) 0.1628(2) 0.0616(11) Uani d . 1 . .
H H24 0.2017 0.2716 0.1553 0.074 Uiso calc R 1 . .
C C25 0.28738(16) 0.3275(3) 0.21613(19) 0.0482(9) Uani d . 1 . .
H H25 0.2744 0.3868 0.2435 0.058 Uiso calc R 1 . .
C C26 0.05294(16) 0.0824(3) -0.03941(18) 0.0444(8) Uani d . 1 . .
C C27 0.09257(14) -0.0200(3) -0.00941(17) 0.0396(8) Uani d . 1 . .
C C28 0.10089(16) -0.1110(3) -0.05787(18) 0.0431(8) Uani d . 1 . .
H H28 0.1266 -0.1794 -0.0394 0.052 Uiso calc R 1 . .
C C29 0.07243(16) -0.1022(3) -0.13131(18) 0.0448(8) Uani d . 1 . .
C C30 0.03406(17) -0.0032(3) -0.16105(19) 0.0511(9) Uani d . 1 . .
H H30 0.0146 0.0021 -0.2111 0.061 Uiso calc R 1 . .
C C31 0.02517(17) 0.0870(3) -0.11555(19) 0.0523(9) Uani d . 1 . .
H H31 -0.0004 0.1548 -0.1357 0.063 Uiso calc R 1 . .
C C32 0.12314(15) -0.0372(3) 0.06895(18) 0.0411(8) Uani d . 1 . .
C C33 0.16432(15) -0.1486(3) 0.09448(17) 0.0422(8) Uani d . 1 . .
C C34 0.14936(18) -0.2398(3) 0.1365(2) 0.0545(10) Uani d . 1 . .
H H34 0.1143 -0.2306 0.1511 0.065 Uiso calc R 1 . .
C C35 0.1865(2) -0.3456(4) 0.1570(2) 0.0683(12) Uani d . 1 . .
H H35 0.1760 -0.4074 0.1850 0.082 Uiso calc R 1 . .
C C36 0.2384(2) -0.3594(4) 0.1361(2) 0.0724(12) Uani d . 1 . .
H H36 0.2632 -0.4306 0.1498 0.087 Uiso calc R 1 . .
C C37 0.2538(2) -0.2684(4) 0.0954(2) 0.0683(12) Uani d . 1 . .
H H37 0.2891 -0.2776 0.0812 0.082 Uiso calc R 1 . .
C C38 0.21764(17) -0.1639(3) 0.0751(2) 0.0530(9) Uani d . 1 . .
H H38 0.2290 -0.1020 0.0479 0.064 Uiso calc R 1 . .
C C39 0.13458(16) 0.1139(4) 0.22802(19) 0.0472(9) Uani d . 1 . .
C C40 0.16633(16) 0.1121(4) 0.30833(19) 0.0492(9) Uani d . 1 . .
C C41 0.19493(19) 0.0057(4) 0.3430(2) 0.0632(11) Uani d . 1 . .
H H41 0.1939 -0.0674 0.3163 0.076 Uiso calc R 1 . .
C C42 0.2255(2) 0.0061(5) 0.4175(2) 0.0819(14) Uani d . 1 . .
H H42 0.2447 -0.0665 0.4409 0.098 Uiso calc R 1 . .
C C43 0.2271(2) 0.1147(5) 0.4568(2) 0.0819(14) Uani d . 1 . .
H H43 0.2479 0.1161 0.5067 0.098 Uiso calc R 1 . .
C C44 0.1983(2) 0.2194(5) 0.4226(2) 0.0745(13) Uani d . 1 . .
H H44 0.1994 0.2923 0.4494 0.089 Uiso calc R 1 . .
C C45 0.16749(18) 0.2197(4) 0.3487(2) 0.0610(10) Uani d . 1 . .
H H45 0.1475 0.2921 0.3260 0.073 Uiso calc R 1 . .
C C46 -0.03592(16) 0.3678(3) 0.0300(2) 0.0505(9) Uani d . 1 . .
H H46 -0.0454 0.3083 -0.0072 0.061 Uiso calc R 1 . .
C C47 -0.07398(18) 0.4696(4) 0.0230(2) 0.0573(10) Uani d . 1 . .
H H47 -0.1095 0.4774 -0.0173 0.069 Uiso calc R 1 . .
C C48 -0.0591(2) 0.5604(4) 0.0763(2) 0.0661(11) Uani d . 1 . .
H H48 -0.0840 0.6312 0.0725 0.079 Uiso calc R 1 . .
C C49 -0.0072(2) 0.5442(4) 0.1347(2) 0.0663(12) Uani d . 1 . .
H H49 0.0043 0.6051 0.1710 0.080 Uiso calc R 1 . .
C C50 0.02816(19) 0.4389(3) 0.1403(2) 0.0587(10) Uani d . 1 . .
H H50 0.0628 0.4282 0.1814 0.070 Uiso calc R 1 . .

loop_
_atom_site_aniso_label
_atom_site_aniso_U_11
_atom_site_aniso_U_22
_atom_site_aniso_U_33
_atom_site_aniso_U_12
_atom_site_aniso_U_13
_atom_site_aniso_U_23
Cu1 0.0447(2) 0.0330(2) 0.0410(2) -0.00132(18) 0.00960(19) -0.00144(18)
Cu2 0.0528(3) 0.0488(3) 0.0367(2) 0.0020(2) 0.0122(2) -0.0052(2)
Br1 0.0474(2) 0.0744(3) 0.0589(3) 0.00269(19) 0.00196(19) 0.0008(2)
Br2 0.0839(3) 0.0733(3) 0.0418(2) 0.0172(2) 0.0144(2) -0.0132(2)
O1 0.0473(14) 0.0341(12) 0.0517(14) 0.0019(11) 0.0044(12) -0.0080(11)
O2 0.0460(13) 0.0347(12) 0.0447(13) 0.0008(10) 0.0042(11) -0.0020(11)
O3 0.0793(18) 0.0525(15) 0.0384(14) 0.0205(13) 0.0158(13) -0.0018(12)
O4 0.0665(17) 0.0606(16) 0.0377(14) 0.0078(14) 0.0118(12) -0.0078(12)
N1 0.0463(17) 0.0344(14) 0.0448(17) -0.0022(13) 0.0065(14) -0.0063(13)
N2 0.0412(16) 0.0334(14) 0.0377(15) -0.0024(13) 0.0075(13) -0.0035(13)
N3 0.0518(18) 0.0538(18) 0.0311(15) -0.0030(14) 0.0073(13) -0.0025(14)
N4 0.0470(17) 0.0462(16) 0.0315(15) -0.0017(13) 0.0096(13) 0.0008(13)
N5 0.0488(18) 0.0361(15) 0.0393(16) -0.0018(13) 0.0099(14) 0.0008(13)
N6 0.0538(18) 0.0469(17) 0.0410(17) -0.0006(14) 0.0174(15) -0.0050(14)
C1 0.0395(19) 0.0353(17) 0.0364(18) -0.0045(15) 0.0149(15) -0.0033(15)
C2 0.0386(18) 0.0414(18) 0.0334(17) -0.0016(15) 0.0125(15) -0.0003(15)
C3 0.044(2) 0.0413(18) 0.0403(19) -0.0010(16) 0.0143(16) -0.0009(16)
C4 0.0352(18) 0.055(2) 0.0380(19) -0.0030(16) 0.0089(15) 0.0013(17)
C5 0.052(2) 0.048(2) 0.040(2) -0.0154(17) 0.0117(17) -0.0066(17)
C6 0.053(2) 0.0357(18) 0.045(2) -0.0033(16) 0.0144(18) -0.0049(17)
C7 0.0431(19) 0.0351(17) 0.0372(18) -0.0024(15) 0.0171(16) 0.0001(15)
C8 0.0343(18) 0.0387(18) 0.0377(19) -0.0014(14) 0.0096(15) -0.0062(15)
C9 0.061(2) 0.055(2) 0.045(2) -0.0011(19) 0.0192(19) -0.0056(19)
C10 0.065(3) 0.063(3) 0.069(3) 0.002(2) 0.031(2) -0.028(2)
C11 0.060(3) 0.038(2) 0.080(3) 0.0075(18) 0.014(2) -0.016(2)
C12 0.091(3) 0.042(2) 0.070(3) 0.009(2) 0.033(2) 0.005(2)
C13 0.068(2) 0.041(2) 0.048(2) 0.0050(18) 0.0250(19) -0.0056(18)
C14 0.057(2) 0.042(2) 0.055(2) -0.0080(18) 0.0061(19) -0.0007(18)
C15 0.084(3) 0.036(2) 0.065(3) -0.005(2) 0.012(2) 0.005(2)
C16 0.089(3) 0.042(2) 0.073(3) 0.013(2) 0.027(3) 0.013(2)
C17 0.060(3) 0.060(3) 0.073(3) 0.013(2) 0.020(2) 0.007(2)
C18 0.051(2) 0.044(2) 0.065(3) -0.0008(18) 0.016(2) 0.0023(19)
C19 0.043(2) 0.0373(18) 0.0363(18) -0.0040(15) 0.0126(16) 0.0039(15)
C20 0.048(2) 0.0332(17) 0.0360(18) -0.0062(15) 0.0105(15) 0.0059(15)
C21 0.058(2) 0.047(2) 0.051(2) -0.0079(18) 0.0209(19) -0.0020(18)
C22 0.089(3) 0.056(2) 0.045(2) -0.018(2) 0.024(2) -0.011(2)
C23 0.076(3) 0.057(2) 0.045(2) -0.028(2) 0.003(2) -0.001(2)
C24 0.047(2) 0.059(2) 0.068(3) -0.0107(19) 0.003(2) 0.007(2)
C25 0.052(2) 0.0404(19) 0.048(2) -0.0026(17) 0.0108(18) 0.0028(17)
C26 0.053(2) 0.046(2) 0.0371(19) 0.0000(17) 0.0172(17) -0.0018(17)
C27 0.044(2) 0.0424(19) 0.0334(18) -0.0050(16) 0.0133(15) 0.0017(16)
C28 0.049(2) 0.0423(19) 0.0366(19) 0.0045(16) 0.0113(16) 0.0001(16)
C29 0.053(2) 0.049(2) 0.0333(18) 0.0008(17) 0.0139(16) -0.0054(16)
C30 0.059(2) 0.062(2) 0.0304(19) 0.0053(19) 0.0116(17) -0.0001(18)
C31 0.060(2) 0.054(2) 0.039(2) 0.0149(19) 0.0110(18) 0.0039(18)
C32 0.044(2) 0.0421(18) 0.0367(19) -0.0042(16) 0.0123(16) -0.0025(16)
C33 0.049(2) 0.0428(19) 0.0301(18) -0.0017(16) 0.0056(16) -0.0021(16)
C34 0.057(2) 0.057(2) 0.045(2) -0.0047(19) 0.0089(18) 0.0064(19)
C35 0.084(3) 0.055(3) 0.053(3) -0.003(2) 0.005(2) 0.013(2)
C36 0.073(3) 0.058(3) 0.069(3) 0.017(2) -0.002(2) 0.011(2)
C37 0.060(3) 0.072(3) 0.064(3) 0.018(2) 0.009(2) 0.002(2)
C38 0.057(2) 0.053(2) 0.046(2) 0.0052(19) 0.0114(18) 0.0077(18)
C39 0.046(2) 0.059(2) 0.036(2) -0.0102(18) 0.0132(17) -0.0064(18)
C40 0.049(2) 0.061(2) 0.037(2) -0.0136(18) 0.0136(17) -0.0046(19)
C41 0.070(3) 0.072(3) 0.045(2) -0.002(2) 0.016(2) -0.002(2)
C42 0.086(3) 0.100(4) 0.051(3) 0.006(3) 0.009(2) 0.005(3)
C43 0.073(3) 0.124(4) 0.039(2) -0.017(3) 0.005(2) -0.010(3)
C44 0.087(3) 0.086(3) 0.047(3) -0.027(3) 0.017(2) -0.018(3)
C45 0.066(3) 0.070(3) 0.043(2) -0.019(2) 0.0124(19) -0.009(2)
C46 0.051(2) 0.054(2) 0.047(2) -0.0056(19) 0.0173(19) -0.0084(19)
C47 0.051(2) 0.062(2) 0.057(2) 0.007(2) 0.0148(19) 0.002(2)
C48 0.086(3) 0.056(2) 0.065(3) 0.014(2) 0.036(3) 0.004(2)
C49 0.105(4) 0.046(2) 0.049(2) 0.004(2) 0.027(3) -0.0089(19)
C50 0.076(3) 0.058(2) 0.039(2) -0.004(2) 0.0144(19) -0.0071(19)

loop_
_atom_type_symbol
_atom_type_description
_atom_type_scat_dispersion_real
_atom_type_scat_dispersion_imag
_atom_type_scat_source
C C 0.0033 0.0016 'International Tables Vol C Tables 4.2.6.8 and 6.1.1.4'
H H 0.0000 0.0000 'International Tables Vol C Tables 4.2.6.8 and 6.1.1.4'
N N 0.0061 0.0033 'International Tables Vol C Tables 4.2.6.8 and 6.1.1.4'
O O 0.0106 0.0060 'International Tables Vol C Tables 4.2.6.8 and 6.1.1.4'
Cu Cu 0.3201 1.2651 'International Tables Vol C Tables 4.2.6.8 and 6.1.1.4'
Br Br -0.2901 2.4595 'International Tables Vol C Tables 4.2.6.8 and 6.1.1.4'

loop_
_geom_angle_atom_site_label_1
_geom_angle_atom_site_label_2
_geom_angle_atom_site_label_3
_geom_angle_site_symmetry_1
_geom_angle_site_symmetry_3
_geom_angle
_geom_angle_publ_flag
O1 Cu1 O2 . . 173.64(10) ?
O1 Cu1 N2 . . 93.85(10) ?
O2 Cu1 N2 . . 82.00(10) ?
O1 Cu1 N5 . . 92.31(10) ?
O2 Cu1 N5 . . 92.53(10) ?
N2 Cu1 N5 . . 169.48(11) ?
O3 Cu2 O4 . . 173.82(11) ?
O3 Cu2 N4 . . 93.61(11) ?
O4 Cu2 N4 . . 82.44(11) ?
O3 Cu2 N6 . . 90.70(11) ?
O4 Cu2 N6 . . 93.32(11) ?
N4 Cu2 N6 . . 175.65(12) ?
C1 O1 Cu1 . . 127.20(19) ?
C19 O2 Cu1 . . 109.9(2) ?
C26 O3 Cu2 . . 127.5(2) ?
C39 O4 Cu2 . . 109.7(2) ?
C19 N1 N2 . . 108.7(3) ?
C7 N2 N1 . . 117.4(3) ?
C7 N2 Cu1 . . 129.0(2) ?
N1 N2 Cu1 . . 113.54(19) ?
C39 N3 N4 . . 108.9(3) ?
C32 N4 N3 . . 117.5(3) ?
C32 N4 Cu2 . . 129.1(2) ?
N3 N4 Cu2 . . 113.3(2) ?
C18 N5 C14 . . 117.1(3) ?
C18 N5 Cu1 . . 120.7(2) ?
C14 N5 Cu1 . . 122.3(2) ?
C46 N6 C50 . . 117.5(3) ?
C46 N6 Cu2 . . 120.4(2) ?
C50 N6 Cu2 . . 122.0(3) ?
O1 C1 C6 . . 117.1(3) ?
O1 C1 C2 . . 125.6(3) ?
C6 C1 C2 . . 117.3(3) ?
C3 C2 C1 . . 118.2(3) ?
C3 C2 C7 . . 118.6(3) ?
C1 C2 C7 . . 123.2(3) ?
C4 C3 C2 . . 122.2(3) ?
C4 C3 H3 . . 118.9 ?
C2 C3 H3 . . 118.9 ?
C3 C4 C5 . . 120.0(3) ?
C3 C4 Br1 . . 119.9(3) ?
C5 C4 Br1 . . 120.0(3) ?
C6 C5 C4 . . 119.3(3) ?
C6 C5 H5 . . 120.3 ?
C4 C5 H5 . . 120.3 ?
C5 C6 C1 . . 122.8(3) ?
C5 C6 H6 . . 118.6 ?
C1 C6 H6 . . 118.6 ?
N2 C7 C2 . . 121.0(3) ?
N2 C7 C8 . . 120.0(3) ?
C2 C7 C8 . . 119.0(3) ?
C9 C8 C13 . . 118.9(3) ?
C9 C8 C7 . . 120.8(3) ?
C13 C8 C7 . . 120.3(3) ?
C8 C9 C10 . . 120.2(4) ?
C8 C9 H9 . . 119.9 ?
C10 C9 H9 . . 119.9 ?
C11 C10 C9 . . 120.6(4) ?
C11 C10 H10 . . 119.7 ?
C9 C10 H10 . . 119.7 ?
C12 C11 C10 . . 119.1(3) ?
C12 C11 H11 . . 120.4 ?
C10 C11 H11 . . 120.4 ?
C11 C12 C13 . . 120.4(4) ?
C11 C12 H12 . . 119.8 ?
C13 C12 H12 . . 119.8 ?
C8 C13 C12 . . 120.7(3) ?
C8 C13 H13 . . 119.6 ?
C12 C13 H13 . . 119.6 ?
N5 C14 C15 . . 123.1(4) ?
N5 C14 H14 . . 118.4 ?
C15 C14 H14 . . 118.4 ?
C16 C15 C14 . . 118.7(4) ?
C16 C15 H15 . . 120.6 ?
C14 C15 H15 . . 120.6 ?
C17 C16 C15 . . 118.9(4) ?
C17 C16 H16 . . 120.6 ?
C15 C16 H16 . . 120.6 ?
C16 C17 C18 . . 119.7(4) ?
C16 C17 H17 . . 120.2 ?
C18 C17 H17 . . 120.2 ?
N5 C18 C17 . . 122.5(3) ?
N5 C18 H18 . . 118.7 ?
C17 C18 H18 . . 118.7 ?
O2 C19 N1 . . 125.4(3) ?
O2 C19 C20 . . 116.7(3) ?
N1 C19 C20 . . 117.8(3) ?
C21 C20 C25 . . 119.2(3) ?
C21 C20 C19 . . 122.1(3) ?
C25 C20 C19 . . 118.7(3) ?
C20 C21 C22 . . 120.4(4) ?
C20 C21 H21 . . 119.8 ?
C22 C21 H21 . . 119.8 ?
C23 C22 C21 . . 120.0(4) ?
C23 C22 H22 . . 120.0 ?
C21 C22 H22 . . 120.0 ?
C22 C23 C24 . . 120.5(4) ?
C22 C23 H23 . . 119.8 ?
C24 C23 H23 . . 119.8 ?
C23 C24 C25 . . 119.9(4) ?
C23 C24 H24 . . 120.0 ?
C25 C24 H24 . . 120.0 ?
C24 C25 C20 . . 120.0(4) ?
C24 C25 H25 . . 120.0 ?
C20 C25 H25 . . 120.0 ?
O3 C26 C31 . . 116.4(3) ?
O3 C26 C27 . . 125.5(3) ?
C31 C26 C27 . . 118.1(3) ?
C28 C27 C26 . . 117.5(3) ?
C28 C27 C32 . . 119.0(3) ?
C26 C27 C32 . . 123.4(3) ?
C29 C28 C27 . . 122.0(3) ?
C29 C28 H28 . . 119.0 ?
C27 C28 H28 . . 119.0 ?
C28 C29 C30 . . 121.1(3) ?
C28 C29 Br2 . . 118.7(3) ?
C30 C29 Br2 . . 120.2(3) ?
C31 C30 C29 . . 118.5(3) ?
C31 C30 H30 . . 120.8 ?
C29 C30 H30 . . 120.8 ?
C30 C31 C26 . . 122.9(3) ?
C30 C31 H31 . . 118.5 ?
C26 C31 H31 . . 118.5 ?
N4 C32 C27 . . 120.7(3) ?
N4 C32 C33 . . 120.4(3) ?
C27 C32 C33 . . 118.8(3) ?
C34 C33 C38 . . 118.4(3) ?
C34 C33 C32 . . 120.7(3) ?
C38 C33 C32 . . 120.8(3) ?
C33 C34 C35 . . 120.2(4) ?
C33 C34 H34 . . 119.9 ?
C35 C34 H34 . . 119.9 ?
C36 C35 C34 . . 120.2(4) ?
C36 C35 H35 . . 119.9 ?
C34 C35 H35 . . 119.9 ?
C37 C36 C35 . . 119.7(4) ?
C37 C36 H36 . . 120.1 ?
C35 C36 H36 . . 120.1 ?
C36 C37 C38 . . 120.4(4) ?
C36 C37 H37 . . 119.8 ?
C38 C37 H37 . . 119.8 ?
C37 C38 C33 . . 121.0(4) ?
C37 C38 H38 . . 119.5 ?
C33 C38 H38 . . 119.5 ?
O4 C39 N3 . . 125.5(3) ?
O4 C39 C40 . . 117.0(3) ?
N3 C39 C40 . . 117.5(3) ?
C41 C40 C45 . . 119.2(4) ?
C41 C40 C39 . . 121.1(3) ?
C45 C40 C39 . . 119.6(4) ?
C40 C41 C42 . . 120.6(4) ?
C40 C41 H41 . . 119.7 ?
C42 C41 H41 . . 119.7 ?
C43 C42 C41 . . 119.5(5) ?
C43 C42 H42 . . 120.3 ?
C41 C42 H42 . . 120.3 ?
C44 C43 C42 . . 119.9(4) ?
C44 C43 H43 . . 120.1 ?
C42 C43 H43 . . 120.1 ?
C43 C44 C45 . . 121.1(4) ?
C43 C44 H44 . . 119.4 ?
C45 C44 H44 . . 119.4 ?
C44 C45 C40 . . 119.7(4) ?
C44 C45 H45 . . 120.1 ?
C40 C45 H45 . . 120.1 ?
N6 C46 C47 . . 122.6(3) ?
N6 C46 H46 . . 118.7 ?
C47 C46 H46 . . 118.7 ?
C46 C47 C48 . . 119.2(4) ?
C46 C47 H47 . . 120.4 ?
C48 C47 H47 . . 120.4 ?
C49 C48 C47 . . 118.4(4) ?
C49 C48 H48 . . 120.8 ?
C47 C48 H48 . . 120.8 ?
C48 C49 C50 . . 120.1(4) ?
C48 C49 H49 . . 119.9 ?
C50 C49 H49 . . 119.9 ?
N6 C50 C49 . . 122.2(4) ?
N6 C50 H50 . . 118.9 ?
C49 C50 H50 . . 118.9 ?

loop_
_geom_bond_atom_site_label_1
_geom_bond_atom_site_label_2
_geom_bond_site_symmetry_2
_geom_bond_distance
_geom_bond_publ_flag
Cu1 O1 . 1.862(2) ?
Cu1 O2 . 1.903(2) ?
Cu1 N2 . 1.925(2) ?
Cu1 N5 . 2.000(3) ?
Cu2 O3 . 1.853(2) ?
Cu2 O4 . 1.910(2) ?
Cu2 N4 . 1.928(3) ?
Cu2 N6 . 1.993(3) ?
Br1 C4 . 1.900(3) ?
Br2 C29 . 1.903(3) ?
O1 C1 . 1.302(4) ?
O2 C19 . 1.296(4) ?
O3 C26 . 1.310(4) ?
O4 C39 . 1.296(4) ?
N1 C19 . 1.296(4) ?
N1 N2 . 1.402(3) ?
N2 C7 . 1.298(4) ?
N3 C39 . 1.307(4) ?
N3 N4 . 1.403(4) ?
N4 C32 . 1.304(4) ?
N5 C18 . 1.337(4) ?
N5 C14 . 1.338(4) ?
N6 C46 . 1.341(4) ?
N6 C50 . 1.343(4) ?
C1 C6 . 1.405(4) ?
C1 C2 . 1.427(4) ?
C2 C3 . 1.396(4) ?
C2 C7 . 1.466(4) ?
C3 C4 . 1.364(4) ?
C3 H3 . 0.9300 ?
C4 C5 . 1.382(5) ?
C5 C6 . 1.360(5) ?
C5 H5 . 0.9300 ?
C6 H6 . 0.9300 ?
C7 C8 . 1.493(4) ?
C8 C9 . 1.372(5) ?
C8 C13 . 1.373(5) ?
C9 C10 . 1.376(5) ?
C9 H9 . 0.9300 ?
C10 C11 . 1.374(6) ?
C10 H10 . 0.9300 ?
C11 C12 . 1.364(5) ?
C11 H11 . 0.9300 ?
C12 C13 . 1.374(5) ?
C12 H12 . 0.9300 ?
C13 H13 . 0.9300 ?
C14 C15 . 1.370(5) ?
C14 H14 . 0.9300 ?
C15 C16 . 1.367(5) ?
C15 H15 . 0.9300 ?
C16 C17 . 1.358(5) ?
C16 H16 . 0.9300 ?
C17 C18 . 1.368(5) ?
C17 H17 . 0.9300 ?
C18 H18 . 0.9300 ?
C19 C20 . 1.477(4) ?
C20 C21 . 1.375(5) ?
C20 C25 . 1.389(5) ?
C21 C22 . 1.382(5) ?
C21 H21 . 0.9300 ?
C22 C23 . 1.363(6) ?
C22 H22 . 0.9300 ?
C23 C24 . 1.370(6) ?
C23 H23 . 0.9300 ?
C24 C25 . 1.381(5) ?
C24 H24 . 0.9300 ?
C25 H25 . 0.9300 ?
C26 C31 . 1.406(5) ?
C26 C27 . 1.415(4) ?
C27 C28 . 1.402(4) ?
C27 C32 . 1.464(4) ?
C28 C29 . 1.364(5) ?
C28 H28 . 0.9300 ?
C29 C30 . 1.371(5) ?
C30 C31 . 1.361(5) ?
C30 H30 . 0.9300 ?
C31 H31 . 0.9300 ?
C32 C33 . 1.493(5) ?
C33 C34 . 1.376(5) ?
C33 C38 . 1.383(5) ?
C34 C35 . 1.386(5) ?
C34 H34 . 0.9300 ?
C35 C36 . 1.368(6) ?
C35 H35 . 0.9300 ?
C36 C37 . 1.362(6) ?
C36 H36 . 0.9300 ?
C37 C38 . 1.363(5) ?
C37 H37 . 0.9300 ?
C38 H38 . 0.9300 ?
C39 C40 . 1.490(5) ?
C40 C41 . 1.370(5) ?
C40 C45 . 1.382(5) ?
C41 C42 . 1.387(6) ?
C41 H41 . 0.9300 ?
C42 C43 . 1.378(6) ?
C42 H42 . 0.9300 ?
C43 C44 . 1.353(6) ?
C43 H43 . 0.9300 ?
C44 C45 . 1.376(6) ?
C44 H44 . 0.9300 ?
C45 H45 . 0.9300 ?
C46 C47 . 1.365(5) ?
C46 H46 . 0.9300 ?
C47 C48 . 1.376(5) ?
C47 H47 . 0.9300 ?
C48 C49 . 1.358(6) ?
C48 H48 . 0.9300 ?
C49 C50 . 1.363(5) ?
C49 H49 . 0.9300 ?
C50 H50 . 0.9300 ?

loop_
_geom_torsion_atom_site_label_1
_geom_torsion_atom_site_label_2
_geom_torsion_atom_site_label_3
_geom_torsion_atom_site_label_4
_geom_torsion_site_symmetry_1
_geom_torsion_site_symmetry_2
_geom_torsion_site_symmetry_3
_geom_torsion_site_symmetry_4
_geom_torsion
_geom_torsion_publ_flag
N2 Cu1 O1 C1 . . . . -2.7(3) ?
N5 Cu1 O1 C1 . . . . -174.2(3) ?
N2 Cu1 O2 C19 . . . . -5.8(2) ?
N5 Cu1 O2 C19 . . . . 165.1(2) ?
N4 Cu2 O3 C26 . . . . 2.2(3) ?
N6 Cu2 O3 C26 . . . . -177.1(3) ?
N4 Cu2 O4 C39 . . . . -1.7(2) ?
N6 Cu2 O4 C39 . . . . 177.3(2) ?
C19 N1 N2 C7 . . . . 174.3(3) ?
C19 N1 N2 Cu1 . . . . -3.0(3) ?
O1 Cu1 N2 C7 . . . . 3.3(3) ?
O2 Cu1 N2 C7 . . . . -171.9(3) ?
N5 Cu1 N2 C7 . . . . 129.0(6) ?
O1 Cu1 N2 N1 . . . . -179.8(2) ?
O2 Cu1 N2 N1 . . . . 5.0(2) ?
N5 Cu1 N2 N1 . . . . -54.1(7) ?
C39 N3 N4 C32 . . . . 175.9(3) ?
C39 N3 N4 Cu2 . . . . -0.9(3) ?
O3 Cu2 N4 C32 . . . . 0.3(3) ?
O4 Cu2 N4 C32 . . . . -174.9(3) ?
O3 Cu2 N4 N3 . . . . 176.7(2) ?
O4 Cu2 N4 N3 . . . . 1.5(2) ?
O1 Cu1 N5 C18 . . . . -154.3(3) ?
O2 Cu1 N5 C18 . . . . 21.5(3) ?
N2 Cu1 N5 C18 . . . . 79.8(7) ?
O1 Cu1 N5 C14 . . . . 26.0(3) ?
O2 Cu1 N5 C14 . . . . -158.1(3) ?
N2 Cu1 N5 C14 . . . . -99.8(6) ?
O3 Cu2 N6 C46 . . . . 27.0(3) ?
O4 Cu2 N6 C46 . . . . -157.7(3) ?
O3 Cu2 N6 C50 . . . . -156.0(3) ?
O4 Cu2 N6 C50 . . . . 19.3(3) ?
Cu1 O1 C1 C6 . . . . -177.0(2) ?
Cu1 O1 C1 C2 . . . . 2.2(5) ?
O1 C1 C2 C3 . . . . 176.7(3) ?
C6 C1 C2 C3 . . . . -4.0(4) ?
O1 C1 C2 C7 . . . . -0.9(5) ?
C6 C1 C2 C7 . . . . 178.3(3) ?
C1 C2 C3 C4 . . . . 2.2(5) ?
C7 C2 C3 C4 . . . . 179.9(3) ?
C2 C3 C4 C5 . . . . 0.7(5) ?
C2 C3 C4 Br1 . . . . -178.6(2) ?
C3 C4 C5 C6 . . . . -1.5(5) ?
Br1 C4 C5 C6 . . . . 177.8(3) ?
C4 C5 C6 C1 . . . . -0.6(5) ?
O1 C1 C6 C5 . . . . -177.3(3) ?
C2 C1 C6 C5 . . . . 3.4(5) ?
N1 N2 C7 C2 . . . . -179.8(3) ?
Cu1 N2 C7 C2 . . . . -3.0(4) ?
N1 N2 C7 C8 . . . . -0.6(4) ?
Cu1 N2 C7 C8 . . . . 176.2(2) ?
C3 C2 C7 N2 . . . . -176.3(3) ?
C1 C2 C7 N2 . . . . 1.3(5) ?
C3 C2 C7 C8 . . . . 4.5(4) ?
C1 C2 C7 C8 . . . . -177.9(3) ?
N2 C7 C8 C9 . . . . 75.3(4) ?
C2 C7 C8 C9 . . . . -105.5(4) ?
N2 C7 C8 C13 . . . . -106.5(4) ?
C2 C7 C8 C13 . . . . 72.7(4) ?
C13 C8 C9 C10 . . . . -1.8(5) ?
C7 C8 C9 C10 . . . . 176.3(3) ?
C8 C9 C10 C11 . . . . 1.2(6) ?
C9 C10 C11 C12 . . . . 0.2(6) ?
C10 C11 C12 C13 . . . . -0.9(6) ?
C9 C8 C13 C12 . . . . 1.2(5) ?
C7 C8 C13 C12 . . . . -177.0(3) ?
C11 C12 C13 C8 . . . . 0.2(6) ?
C18 N5 C14 C15 . . . . 2.1(5) ?
Cu1 N5 C14 C15 . . . . -178.3(3) ?
N5 C14 C15 C16 . . . . -0.8(6) ?
C14 C15 C16 C17 . . . . -1.5(6) ?
C15 C16 C17 C18 . . . . 2.6(6) ?
C14 N5 C18 C17 . . . . -1.0(6) ?
Cu1 N5 C18 C17 . . . . 179.4(3) ?
C16 C17 C18 N5 . . . . -1.3(6) ?
Cu1 O2 C19 N1 . . . . 6.6(4) ?
Cu1 O2 C19 C20 . . . . -173.0(2) ?
N2 N1 C19 O2 . . . . -2.4(4) ?
N2 N1 C19 C20 . . . . 177.2(3) ?
O2 C19 C20 C21 . . . . 144.6(3) ?
N1 C19 C20 C21 . . . . -35.1(5) ?
O2 C19 C20 C25 . . . . -33.0(4) ?
N1 C19 C20 C25 . . . . 147.4(3) ?
C25 C20 C21 C22 . . . . -0.1(5) ?
C19 C20 C21 C22 . . . . -177.6(3) ?
C20 C21 C22 C23 . . . . -0.5(6) ?
C21 C22 C23 C24 . . . . -0.2(6) ?
C22 C23 C24 C25 . . . . 1.4(6) ?
C23 C24 C25 C20 . . . . -2.0(5) ?
C21 C20 C25 C24 . . . . 1.3(5) ?
C19 C20 C25 C24 . . . . 178.9(3) ?
Cu2 O3 C26 C31 . . . . 176.6(2) ?
Cu2 O3 C26 C27 . . . . -3.3(5) ?
O3 C26 C27 C28 . . . . 179.2(3) ?
C31 C26 C27 C28 . . . . -0.7(5) ?
O3 C26 C27 C32 . . . . 1.3(5) ?
C31 C26 C27 C32 . . . . -178.6(3) ?
C26 C27 C28 C29 . . . . 0.3(5) ?
C32 C27 C28 C29 . . . . 178.3(3) ?
C27 C28 C29 C30 . . . . -0.1(5) ?
C27 C28 C29 Br2 . . . . 179.8(2) ?
C28 C29 C30 C31 . . . . 0.4(6) ?
Br2 C29 C30 C31 . . . . -179.6(3) ?
C29 C30 C31 C26 . . . . -0.8(6) ?
O3 C26 C31 C30 . . . . -178.9(3) ?
C27 C26 C31 C30 . . . . 1.0(5) ?
N3 N4 C32 C27 . . . . -178.1(3) ?
Cu2 N4 C32 C27 . . . . -1.9(5) ?
N3 N4 C32 C33 . . . . 2.9(4) ?
Cu2 N4 C32 C33 . . . . 179.1(2) ?
C28 C27 C32 N4 . . . . -176.5(3) ?
C26 C27 C32 N4 . . . . 1.3(5) ?
C28 C27 C32 C33 . . . . 2.5(4) ?
C26 C27 C32 C33 . . . . -179.7(3) ?
N4 C32 C33 C34 . . . . 63.1(4) ?
C27 C32 C33 C34 . . . . -115.9(4) ?
N4 C32 C33 C38 . . . . -118.3(4) ?
C27 C32 C33 C38 . . . . 62.7(4) ?
C38 C33 C34 C35 . . . . -1.5(5) ?
C32 C33 C34 C35 . . . . 177.0(3) ?
C33 C34 C35 C36 . . . . 0.5(6) ?
C34 C35 C36 C37 . . . . 0.3(7) ?
C35 C36 C37 C38 . . . . -0.1(7) ?
C36 C37 C38 C33 . . . . -1.0(6) ?
C34 C33 C38 C37 . . . . 1.8(5) ?
C32 C33 C38 C37 . . . . -176.8(3) ?
Cu2 O4 C39 N3 . . . . 1.9(4) ?
Cu2 O4 C39 C40 . . . . 179.3(2) ?
N4 N3 C39 O4 . . . . -0.7(5) ?
N4 N3 C39 C40 . . . . -178.1(3) ?
O4 C39 C40 C41 . . . . 167.8(3) ?
N3 C39 C40 C41 . . . . -14.7(5) ?
O4 C39 C40 C45 . . . . -12.7(5) ?
N3 C39 C40 C45 . . . . 164.8(3) ?
C45 C40 C41 C42 . . . . -0.9(6) ?
C39 C40 C41 C42 . . . . 178.6(4) ?
C40 C41 C42 C43 . . . . -0.2(7) ?
C41 C42 C43 C44 . . . . 0.8(7) ?
C42 C43 C44 C45 . . . . -0.3(7) ?
C43 C44 C45 C40 . . . . -0.8(7) ?
C41 C40 C45 C44 . . . . 1.4(6) ?
C39 C40 C45 C44 . . . . -178.1(3) ?
C50 N6 C46 C47 . . . . -1.6(5) ?
Cu2 N6 C46 C47 . . . . 175.5(3) ?
N6 C46 C47 C48 . . . . 2.4(6) ?
C46 C47 C48 C49 . . . . -0.9(6) ?
C47 C48 C49 C50 . . . . -1.2(6) ?
C46 N6 C50 C49 . . . . -0.6(5) ?
Cu2 N6 C50 C49 . . . . -177.6(3) ?
C48 C49 C50 N6 . . . . 2.0(6) ?
